data_1548039
loop_
_publ_author_name
'Jason Potticary'
'Lui R. Terry'
'Christopher Bell'
'Alexandros N. Papanikolopoulos'
'Peter C. M. Christianen'
'Hans Engelkamp'
'Andrew M. Collins'
'Claudio Fontanesi'
'Gabriele Kociok-Kohn'
'Simon Crampin'
'Enrico Da Como'
'Simon R. Hall'

_publ_section_title
;
 An unforeseen polymorph of coronene by the application of magnetic fields
 during crystal growth
;
_journal_name_full 'Nature Communications'
_journal_page_first 11555
_journal_paper_doi 10.1038/ncomms11555
_journal_volume 7
_journal_year 2016
_chemical_formula_moiety 'C24 H12'
_chemical_formula_sum 'C24 H12'
_chemical_formula_weight 300.34
_space_group_crystal_system monoclinic
_space_group_IT_number 14
_space_group_name_Hall '-P 2yn'
_space_group_name_H-M_alt 'P 1 21/n 1'
_symmetry_space_group_name_Hall '-P 2yn'
_symmetry_space_group_name_H-M 'P 1 21/n 1'
_atom_sites_solution_hydrogens geom
_cell_angle_alpha 90
_cell_angle_beta 96.235(10)
_cell_angle_gamma 90
_cell_formula_units_Z 2
_cell_length_a 10.3855(12)
_cell_length_b 3.8212(3)
_cell_length_c 17.2111(18)
_cell_measurement_reflns_used 387
_cell_measurement_temperature 80(2)
_cell_measurement_theta_max 66.3670
_cell_measurement_theta_min 4.7520
_cell_volume 678.98(12)
_computing_cell_refinement
;
CrysAlisPro, Agilent Technologies,
Version 1.171.37.35 (release 13-08-2014 CrysAlis171 .NET)
(compiled Aug 13 2014,18:06:01)
;
_computing_data_collection
;
CrysAlisPro, Agilent Technologies,
Version 1.171.37.35 (release 13-08-2014 CrysAlis171 .NET)
(compiled Aug 13 2014,18:06:01)
;
_computing_data_reduction
;
CrysAlisPro, Agilent Technologies,
Version 1.171.37.35 (release 13-08-2014 CrysAlis171 .NET)
(compiled Aug 13 2014,18:06:01)
;
_computing_molecular_graphics 'ORTEP3 for Windows - Farrugia, L. J. J. Appl. Crystallogr. 1997, 30, 565'
_computing_publication_material
;
 'SHELXL-2013 (Sheldrick, 2013)
;
_computing_structure_refinement
;SHELXL-2014/7 (Sheldrick, 2014)
 Sheldrick GM (2008) Acta Crystallogr A64:112--122 and 
 C. B. H\"ubschle, G. M. Sheldrick and B. Dittrich
 ShelXle: a Qt graphical user interface for SHELXL
 J. Appl. Cryst., 44, (2011) 1281-1284.
;
_computing_structure_solution
; 
 SIR97- Altomare A., Burla M.C., Camalli M., Cascarano G.L., Giacovazzo C. , 
 Guagliardi A., Moliterni A.G.G., Polidori G.,Spagna R. 
 (1999) J. Appl. Cryst. 32, 115-119
;
_diffrn_ambient_temperature 80(2)
_diffrn_detector 'CCD plate'
_diffrn_detector_area_resol_mean 8.1150
_diffrn_detector_type EosS2
_diffrn_measured_fraction_theta_full 0.995
_diffrn_measured_fraction_theta_max 0.995
_diffrn_measurement_device 'four-circle diffractometer'
_diffrn_measurement_device_type 'SuperNova, Dual, Cu at zero, EosS2'
_diffrn_radiation_monochromator mirror
_diffrn_radiation_type CuK\a
_diffrn_radiation_wavelength 1.54184
_diffrn_reflns_av_R_equivalents 0.0239
_diffrn_reflns_av_unetI/netI 0.0533
_diffrn_reflns_Laue_measured_fraction_full 0.995
_diffrn_reflns_Laue_measured_fraction_max 0.995
_diffrn_reflns_limit_h_max 12
_diffrn_reflns_limit_h_min -8
_diffrn_reflns_limit_k_max 2
_diffrn_reflns_limit_k_min -4
_diffrn_reflns_limit_l_max 16
_diffrn_reflns_limit_l_min -19
_diffrn_reflns_number 1654
_diffrn_reflns_point_group_measured_fraction_full 0.995
_diffrn_reflns_point_group_measured_fraction_max 0.995
_diffrn_reflns_theta_full 66.573
_diffrn_reflns_theta_max 66.573
_diffrn_reflns_theta_min 4.756
_diffrn_source 'sealed X-ray tube'
_exptl_absorpt_coefficient_mu 0.638
_exptl_absorpt_correction_T_max 1.00000
_exptl_absorpt_correction_T_min 0.54573
_exptl_absorpt_correction_type multi-scan
_exptl_absorpt_process_details
;
CrysAlisPro, Agilent Technologies,
Version 1.171.37.35 (release 13-08-2014 CrysAlis171 .NET)
(compiled Aug 13 2014,18:06:01)
Empirical absorption correction using spherical harmonics,
 implemented in SCALE3 ABSPACK scaling algorithm.
;
_exptl_crystal_colour 'fluorescent pale yellow'
_exptl_crystal_density_diffrn 1.469
_exptl_crystal_description plate
_exptl_crystal_F_000 312
_exptl_crystal_size_max 0.280
_exptl_crystal_size_mid 0.100
_exptl_crystal_size_min 0.030
_refine_diff_density_max 0.405
_refine_diff_density_min -0.370
_refine_diff_density_rms 0.099
_refine_ls_extinction_coef .
_refine_ls_extinction_method none
_refine_ls_goodness_of_fit_ref 1.008
_refine_ls_hydrogen_treatment constr
_refine_ls_matrix_type full
_refine_ls_number_parameters 109
_refine_ls_number_reflns 1206
_refine_ls_number_restraints 0
_refine_ls_restrained_S_all 1.008
_refine_ls_R_factor_all 0.1043
_refine_ls_R_factor_gt 0.0752
_refine_ls_shift/su_max 0.000
_refine_ls_shift/su_mean 0.000
_refine_ls_structure_factor_coef Fsqd
_refine_ls_weighting_details 'w=1/[\s^2^(Fo^2^)+(0.1348P)^2^] where P=(Fo^2^+2Fc^2^)/3'
_refine_ls_weighting_scheme calc
_refine_ls_wR_factor_gt 0.1913
_refine_ls_wR_factor_ref 0.2203
_reflns_Friedel_coverage 0.000
_reflns_Friedel_fraction_full .
_reflns_Friedel_fraction_max .
_reflns_number_gt 816
_reflns_number_total 1206
_reflns_threshold_expression 'I > 2\s(I)'
_cod_data_source_file ncomms11555-s3.cif
_cod_data_source_block s15phy1
_cod_database_code 1548039
_shelx_space_group_comment
;
The symmetry employed for this shelxl refinement is uniquely defined
by the following loop, which should always be used as a source of
symmetry information in preference to the above space-group names.
They are only intended as comments.
;
_shelx_estimated_absorpt_t_min 0.842
_shelx_estimated_absorpt_t_max 0.981

loop_
_space_group_symop_operation_xyz
'x, y, z'
'-x+1/2, y+1/2, -z+1/2'
'-x, -y, -z'
'x-1/2, -y-1/2, z-1/2'

loop_
_atom_site_label
_atom_site_type_symbol
_atom_site_fract_x
_atom_site_fract_y
_atom_site_fract_z
_atom_site_U_iso_or_equiv
_atom_site_adp_type
_atom_site_occupancy
_atom_site_site_symmetry_order
_atom_site_calc_flag
_atom_site_refinement_flags_posn
_atom_site_refinement_flags_adp
_atom_site_refinement_flags_occupancy
_atom_site_disorder_assembly
_atom_site_disorder_group
C1 C 0.3433(3) 0.7904(7) 0.54325(15) 0.0142(7) Uani 1 1 d . . . . .
H1 H 0.4316 0.8361 0.5373 0.017 Uiso 1 1 calc R U . . .
C2 C 0.2634(2) 0.6372(7) 0.48068(15) 0.0112(7) Uani 1 1 d . . . . .
C3 C 0.3099(3) 0.5453(7) 0.40856(15) 0.0150(7) Uani 1 1 d . . . . .
H3 H 0.3977 0.5907 0.4014 0.018 Uiso 1 1 calc R U . . .
C4 C 0.2310(3) 0.3939(7) 0.34968(14) 0.0134(7) Uani 1 1 d . . . . .
H4 H 0.2651 0.3343 0.3024 0.016 Uiso 1 1 calc R U . . .
C5 C 0.0984(3) 0.3230(7) 0.35748(14) 0.0107(7) Uani 1 1 d . . . . .
C6 C 0.0142(3) 0.1665(7) 0.29748(14) 0.0125(7) Uani 1 1 d . . . . .
H6 H 0.0467 0.1036 0.2499 0.015 Uiso 1 1 calc R U . . .
C7 C -0.1129(3) 0.1033(7) 0.30609(14) 0.0126(6) Uani 1 1 d . . . . .
H7 H -0.1674 0.0012 0.2643 0.015 Uiso 1 1 calc R U . . .
C8 C -0.1648(3) 0.1886(7) 0.37709(14) 0.0114(6) Uani 1 1 d . . . . .
C9 C -0.2965(3) 0.1257(7) 0.38782(15) 0.0137(7) Uani 1 1 d . . . . .
H9 H -0.3527 0.0243 0.3467 0.016 Uiso 1 1 calc R U . . .
C10 C -0.0827(3) 0.3453(7) 0.43791(14) 0.0097(6) Uani 1 1 d . . . . .
C11 C 0.0492(2) 0.4107(7) 0.42855(14) 0.0095(7) Uani 1 1 d . . . . .
C12 C 0.1321(2) 0.5683(7) 0.48993(14) 0.0097(7) Uani 1 1 d . . . . .

loop_
_atom_site_aniso_label
_atom_site_aniso_U_11
_atom_site_aniso_U_22
_atom_site_aniso_U_33
_atom_site_aniso_U_23
_atom_site_aniso_U_13
_atom_site_aniso_U_12
C1 0.0060(12) 0.0157(15) 0.0206(13) 0.0043(11) -0.0003(11) -0.0028(11)
C2 0.0101(14) 0.0110(13) 0.0123(12) 0.0037(10) -0.0003(10) 0.0009(11)
C3 0.0086(12) 0.0186(15) 0.0179(13) 0.0064(11) 0.0025(11) 0.0017(11)
C4 0.0129(14) 0.0174(14) 0.0110(12) 0.0022(10) 0.0060(10) 0.0028(12)
C5 0.0138(14) 0.0095(13) 0.0090(12) 0.0029(10) 0.0022(10) 0.0036(11)
C6 0.0140(14) 0.0137(13) 0.0099(12) 0.0020(10) 0.0023(10) 0.0051(11)
C7 0.0132(13) 0.0121(13) 0.0113(12) -0.0015(10) -0.0043(10) 0.0010(11)
C8 0.0125(13) 0.0090(12) 0.0118(12) 0.0034(10) -0.0021(10) 0.0032(11)
C9 0.0131(14) 0.0137(13) 0.0129(12) -0.0001(10) -0.0053(10) -0.0034(11)
C10 0.0092(13) 0.0108(13) 0.0090(12) 0.0024(9) 0.0009(10) 0.0003(10)
C11 0.0110(14) 0.0080(13) 0.0094(12) 0.0030(9) 0.0001(10) 0.0025(10)
C12 0.0083(13) 0.0096(14) 0.0109(12) 0.0027(10) 0.0002(10) 0.0016(10)

loop_
_atom_type_symbol
_atom_type_description
_atom_type_scat_dispersion_real
_atom_type_scat_dispersion_imag
_atom_type_scat_source
C C 0.0181 0.0091 'International Tables Vol C Tables 4.2.6.8 and 6.1.1.4'
H H 0.0000 0.0000 'International Tables Vol C Tables 4.2.6.8 and 6.1.1.4'

loop_
_geom_angle_atom_site_label_1
_geom_angle_atom_site_label_2
_geom_angle_atom_site_label_3
_geom_angle
_geom_angle_site_symmetry_1
_geom_angle_site_symmetry_3
C9 C1 C2 121.5(2) 3_566 .
C9 C1 H1 119.2 3_566 .
C2 C1 H1 119.2 . .
C1 C2 C12 119.0(2) . .
C1 C2 C3 122.6(2) . .
C12 C2 C3 118.3(2) . .
C4 C3 C2 121.3(2) . .
C4 C3 H3 119.3 . .
C2 C3 H3 119.3 . .
C3 C4 C5 121.4(2) . .
C3 C4 H4 119.3 . .
C5 C4 H4 119.3 . .
C6 C5 C11 118.6(2) . .
C6 C5 C4 122.7(2) . .
C11 C5 C4 118.7(2) . .
C7 C6 C5 121.7(2) . .
C7 C6 H6 119.2 . .
C5 C6 H6 119.2 . .
C6 C7 C8 120.8(2) . .
C6 C7 H7 119.6 . .
C8 C7 H7 119.6 . .
C10 C8 C9 119.3(2) . .
C10 C8 C7 118.6(2) . .
C9 C8 C7 122.1(2) . .
C1 C9 C8 120.7(2) 3_566 .
C1 C9 H9 119.6 3_566 .
C8 C9 H9 119.6 . .
C8 C10 C11 120.3(2) . .
C8 C10 C12 119.8(2) . 3_566
C11 C10 C12 119.9(2) . 3_566
C5 C11 C10 120.0(2) . .
C5 C11 C12 119.7(2) . .
C10 C11 C12 120.3(2) . .
C2 C12 C11 120.6(2) . .
C2 C12 C10 119.7(2) . 3_566
C11 C12 C10 119.8(2) . 3_566

loop_
_geom_bond_atom_site_label_1
_geom_bond_atom_site_label_2
_geom_bond_distance
_geom_bond_site_symmetry_2
C1 C9 1.368(4) 3_566
C1 C2 1.413(4) .
C1 H1 0.9500 .
C2 C12 1.414(3) .
C2 C3 1.424(4) .
C3 C4 1.361(4) .
C3 H3 0.9500 .
C4 C5 1.423(4) .
C4 H4 0.9500 .
C5 C6 1.412(4) .
C5 C11 1.417(3) .
C6 C7 1.365(4) .
C6 H6 0.9500 .
C7 C8 1.426(4) .
C7 H7 0.9500 .
C8 C10 1.410(4) .
C8 C9 1.421(4) .
C9 C1 1.368(4) 3_566
C9 H9 0.9500 .
C10 C11 1.418(4) .
C10 C12 1.433(3) 3_566
C11 C12 1.422(4) .
C12 C10 1.433(3) 3_566

loop_
_geom_torsion_atom_site_label_1
_geom_torsion_atom_site_label_2
_geom_torsion_atom_site_label_3
_geom_torsion_atom_site_label_4
_geom_torsion
_geom_torsion_site_symmetry_1
_geom_torsion_site_symmetry_2
_geom_torsion_site_symmetry_3
_geom_torsion_site_symmetry_4
C9 C1 C2 C12 -0.2(4) 3_566 . . .
C9 C1 C2 C3 -179.6(3) 3_566 . . .
C1 C2 C3 C4 179.1(2) . . . .
C12 C2 C3 C4 -0.2(4) . . . .
C2 C3 C4 C5 0.4(4) . . . .
C3 C4 C5 C6 179.9(3) . . . .
C3 C4 C5 C11 -0.5(4) . . . .
C11 C5 C6 C7 0.9(4) . . . .
C4 C5 C6 C7 -179.5(3) . . . .
C5 C6 C7 C8 -1.1(4) . . . .
C6 C7 C8 C10 1.0(4) . . . .
C6 C7 C8 C9 -179.9(3) . . . .
C10 C8 C9 C1 -1.2(4) . . . 3_566
C7 C8 C9 C1 179.8(3) . . . 3_566
C9 C8 C10 C11 -180.0(2) . . . .
C7 C8 C10 C11 -1.0(4) . . . .
C9 C8 C10 C12 1.4(4) . . . 3_566
C7 C8 C10 C12 -179.6(2) . . . 3_566
C6 C5 C11 C10 -0.8(4) . . . .
C4 C5 C11 C10 179.6(2) . . . .
C6 C5 C11 C12 180.0(2) . . . .
C4 C5 C11 C12 0.4(4) . . . .
C8 C10 C11 C5 0.9(4) . . . .
C12 C10 C11 C5 179.5(2) 3_566 . . .
C8 C10 C11 C12 -179.9(2) . . . .
C12 C10 C11 C12 -1.3(4) 3_566 . . .
C1 C2 C12 C11 -179.3(2) . . . .
C3 C2 C12 C11 0.1(4) . . . .
C1 C2 C12 C10 0.1(4) . . . 3_566
C3 C2 C12 C10 179.4(2) . . . 3_566
C5 C11 C12 C2 -0.2(4) . . . .
C10 C11 C12 C2 -179.4(2) . . . .
C5 C11 C12 C10 -179.5(2) . . . 3_566
C10 C11 C12 C10 1.3(4) . . . 3_566
